data_7713530
loop_
_publ_author_name
'Bagchi, Sukanya'
'Kamilya, Sujit'
'Mehta, Sakshi'
'Mandal, Subhankar'
'Bandyopadhyay, Arka'
'Narayan, Awadhesh'
'Ghosh, Subrata'
'Mondal, Abhishake'

_publ_section_title
;
 Spin-State Switching: Chemical Modulation and the Impact of
 Intermolecular Interactions in Manganese(III) Complexes
;
_journal_name_full 'Dalton Transactions'
_journal_paper_doi 10.1039/D3DT01707A
_journal_year 2023
_chemical_formula_sum 'C22 H26 Cl2 Mn N4 O6 Re'
_chemical_formula_weight 754.51
_space_group_crystal_system monoclinic
_space_group_IT_number 14
_space_group_name_Hall '-P 2yn'
_space_group_name_H-M_alt 'P 1 21/n 1'
_atom_sites_solution_hydrogens mixed
_audit_creation_method SHELXL-2018/3
_audit_update_record
;
2023-01-26 deposited with the CCDC.	2023-07-18 downloaded from the CCDC.
;
_cell_angle_alpha 90
_cell_angle_beta 110.7790(10)
_cell_angle_gamma 90
_cell_formula_units_Z 4
_cell_length_a 16.6231(5)
_cell_length_b 9.7269(3)
_cell_length_c 17.4936(5)
_cell_measurement_reflns_used 6248
_cell_measurement_temperature 296(2)
_cell_measurement_theta_max 28.26
_cell_measurement_theta_min 2.43
_cell_volume 2644.58(14)
_computing_cell_refinement 'Bruker SAINT'
_computing_data_collection 'Bruker APEX2'
_computing_data_reduction 'Bruker SAINT'
_computing_molecular_graphics 'Olex2 1.3 (Dolomanov et al., 2009)'
_computing_publication_material 'Olex2 1.3 (Dolomanov et al., 2009)'
_computing_structure_refinement 'SHELXL-2018/3 (Sheldrick, 2018)'
_computing_structure_solution 'SHELXT 2014/5 (Sheldrick, 2014)'
_diffrn_ambient_temperature 296(2)
_diffrn_measured_fraction_theta_full 1.000
_diffrn_measured_fraction_theta_max 0.998
_diffrn_measurement_device_type 'Bruker APEX-II CCD'
_diffrn_measurement_method '\f and \w scans'
_diffrn_radiation_type MoK\a
_diffrn_radiation_wavelength 0.71073
_diffrn_reflns_av_R_equivalents 0.0498
_diffrn_reflns_av_unetI/netI 0.0233
_diffrn_reflns_Laue_measured_fraction_full 1.000
_diffrn_reflns_Laue_measured_fraction_max 0.998
_diffrn_reflns_limit_h_max 23
_diffrn_reflns_limit_h_min -23
_diffrn_reflns_limit_k_max 13
_diffrn_reflns_limit_k_min -13
_diffrn_reflns_limit_l_max 24
_diffrn_reflns_limit_l_min -25
_diffrn_reflns_number 116792
_diffrn_reflns_point_group_measured_fraction_full 1.000
_diffrn_reflns_point_group_measured_fraction_max 0.998
_diffrn_reflns_theta_full 25.242
_diffrn_reflns_theta_max 30.597
_diffrn_reflns_theta_min 1.452
_diffrn_source 'sealed tube'
_exptl_absorpt_coefficient_mu 5.297
_exptl_absorpt_correction_T_max 0.728
_exptl_absorpt_correction_T_min 0.632
_exptl_absorpt_correction_type multi-scan
_exptl_crystal_colour 'dark green'
_exptl_crystal_density_diffrn 1.895
_exptl_crystal_description cuboid
_exptl_crystal_F_000 1472
_exptl_crystal_size_max 0.38
_exptl_crystal_size_mid 0.31
_exptl_crystal_size_min 0.23
_refine_diff_density_max 2.541
_refine_diff_density_min -2.765
_refine_diff_density_rms 0.120
_refine_ls_extinction_method none
_refine_ls_goodness_of_fit_ref 1.023
_refine_ls_hydrogen_treatment mixed
_refine_ls_matrix_type full
_refine_ls_number_parameters 341
_refine_ls_number_reflns 8116
_refine_ls_number_restraints 0
_refine_ls_restrained_S_all 1.023
_refine_ls_R_factor_all 0.0650
_refine_ls_R_factor_gt 0.0415
_refine_ls_shift/su_max 0.000
_refine_ls_shift/su_mean 0.000
_refine_ls_structure_factor_coef Fsqd
_refine_ls_weighting_details 'w=1/[\s^2^(Fo^2^)+(0.0392P)^2^+6.4476P] where P=(Fo^2^+2Fc^2^)/3'
_refine_ls_weighting_scheme calc
_refine_ls_wR_factor_gt 0.0940
_refine_ls_wR_factor_ref 0.1059
_reflns_Friedel_coverage 0.000
_reflns_number_gt 5854
_reflns_number_total 8116
_reflns_threshold_expression 'I > 2\s(I)'
_cod_data_source_file d3dt01707a2.cif
_cod_data_source_block 5Cl_296K
_cod_original_sg_symbol_H-M 'P 21/n'
_cod_database_code 7713530
_shelx_shelxl_version_number 2018/3
_shelx_space_group_comment
;
The symmetry employed for this shelxl refinement is uniquely defined
by the following loop, which should always be used as a source of
symmetry information in preference to the above space-group names.
They are only intended as comments.
;

loop_
_space_group_symop_operation_xyz
'x, y, z'
'-x+1/2, y+1/2, -z+1/2'
'-x, -y, -z'
'x-1/2, -y-1/2, z-1/2'

loop_
_atom_site_label
_atom_site_type_symbol
_atom_site_fract_x
_atom_site_fract_y
_atom_site_fract_z
_atom_site_U_iso_or_equiv
_atom_site_adp_type
_atom_site_occupancy
_atom_site_site_symmetry_order
_atom_site_calc_flag
_atom_site_refinement_flags_posn
_atom_site_refinement_flags_adp
_atom_site_refinement_flags_occupancy
_atom_site_disorder_assembly
_atom_site_disorder_group
Re1 Re 0.84285(2) 0.21791(2) 0.45929(2) 0.05830(8) Uani 1 1 d . . . . .
Mn1 Mn 0.72290(4) 0.74088(6) 0.44235(4) 0.04052(14) Uani 1 1 d . . . . .
Cl1 Cl 0.59572(12) 1.27039(15) 0.66615(10) 0.0780(4) Uani 1 1 d . . . . .
Cl2 Cl 0.40091(9) 0.20555(15) 0.31229(11) 0.0787(4) Uani 1 1 d . . . . .
O1 O 0.76699(18) 0.8736(3) 0.52354(17) 0.0498(7) Uani 1 1 d . . . . .
O2 O 0.6767(2) 0.6077(3) 0.36102(17) 0.0474(7) Uani 1 1 d . . . . .
N2 N 0.7794(3) 0.8305(4) 0.3575(2) 0.0536(9) Uani 1 1 d . . . . .
N3 N 0.6206(2) 0.8757(4) 0.38727(19) 0.0446(8) Uani 1 1 d . . . . .
N1 N 0.8514(3) 0.6491(5) 0.4919(3) 0.0577(10) Uani 1 1 d . . . . .
N4 N 0.6957(3) 0.6044(4) 0.5241(2) 0.0533(9) Uani 1 1 d . . . . .
C3 C 0.7224(4) 0.8450(6) 0.2715(3) 0.0651(14) Uani 1 1 d . . . . .
H3A H 0.703349 0.754414 0.249158 0.078 Uiso 1 1 calc R U . . .
H3B H 0.754801 0.884837 0.240539 0.078 Uiso 1 1 calc R U . . .
C4 C 0.6449(4) 0.9329(6) 0.2607(3) 0.0643(14) Uani 1 1 d . . . . .
H4A H 0.614819 0.947529 0.202672 0.077 Uiso 1 1 calc R U . . .
H4B H 0.664443 1.021974 0.285236 0.077 Uiso 1 1 calc R U . . .
C5 C 0.5815(3) 0.8762(5) 0.2969(2) 0.0551(11) Uani 1 1 d . . . . .
H5A H 0.529866 0.932273 0.279774 0.066 Uiso 1 1 calc R U . . .
H5B H 0.565396 0.783309 0.277241 0.066 Uiso 1 1 calc R U . . .
C6 C 0.5981(3) 0.9712(5) 0.4254(3) 0.0488(10) Uani 1 1 d . . . . .
C7 C 0.6404(3) 1.0040(4) 0.5109(2) 0.0411(8) Uani 1 1 d . . . . .
C8 C 0.6010(3) 1.0992(4) 0.5468(3) 0.0479(9) Uani 1 1 d . . . . .
H8 H 0.545591 1.130118 0.517897 0.058 Uiso 1 1 calc R U . . .
C9 C 0.6439(3) 1.1461(4) 0.6236(3) 0.0512(11) Uani 1 1 d . . . . .
C10 C 0.7255(3) 1.1012(5) 0.6677(3) 0.0572(12) Uani 1 1 d . . . . .
H10 H 0.753887 1.134189 0.720373 0.069 Uiso 1 1 calc R U . . .
C11 C 0.7650(3) 1.0079(5) 0.6342(3) 0.0541(11) Uani 1 1 d . . . . .
H11 H 0.820055 0.977396 0.664809 0.065 Uiso 1 1 calc R U . . .
C12 C 0.7242(3) 0.9572(4) 0.5547(2) 0.0403(8) Uani 1 1 d . . . . .
C2 C 0.8570(4) 0.7479(6) 0.3667(4) 0.0704(15) Uani 1 1 d . . . . .
H2A H 0.892929 0.796116 0.342179 0.085 Uiso 1 1 calc R U . . .
H2B H 0.840344 0.660506 0.338779 0.085 Uiso 1 1 calc R U . . .
C1 C 0.9065(3) 0.7237(6) 0.4558(4) 0.0726(16) Uani 1 1 d . . . . .
H1A H 0.957750 0.670143 0.462251 0.087 Uiso 1 1 calc R U . . .
H1B H 0.924184 0.810891 0.483563 0.087 Uiso 1 1 calc R U . . .
C13 C 0.8922(4) 0.6383(7) 0.5813(3) 0.0774(17) Uani 1 1 d . . . . .
H13A H 0.899029 0.729850 0.604818 0.093 Uiso 1 1 calc R U . . .
H13B H 0.949074 0.598696 0.594635 0.093 Uiso 1 1 calc R U . . .
C14 C 0.8412(4) 0.5519(7) 0.6193(3) 0.0808(18) Uani 1 1 d . . . . .
H14A H 0.834221 0.461031 0.594982 0.097 Uiso 1 1 calc R U . . .
H14B H 0.874603 0.541662 0.677088 0.097 Uiso 1 1 calc R U . . .
C15 C 0.7536(4) 0.6060(6) 0.6109(3) 0.0694(15) Uani 1 1 d . . . . .
H15A H 0.729267 0.549841 0.643014 0.083 Uiso 1 1 calc R U . . .
H15B H 0.758945 0.699314 0.631678 0.083 Uiso 1 1 calc R U . . .
C16 C 0.6413(3) 0.5080(5) 0.5020(3) 0.0561(11) Uani 1 1 d . . . . .
C17 C 0.5896(3) 0.4749(4) 0.4180(2) 0.0452(9) Uani 1 1 d . . . . .
C18 C 0.5232(3) 0.3795(5) 0.4034(3) 0.0545(11) Uani 1 1 d . . . . .
H18 H 0.508906 0.346867 0.446869 0.065 Uiso 1 1 calc R U . . .
C19 C 0.4791(3) 0.3334(5) 0.3266(3) 0.0552(11) Uani 1 1 d . . . . .
C20 C 0.4977(3) 0.3838(5) 0.2605(3) 0.0542(11) Uani 1 1 d . . . . .
H20 H 0.466545 0.353325 0.207891 0.065 Uiso 1 1 calc R U . . .
C21 C 0.5617(3) 0.4782(5) 0.2728(3) 0.0503(10) Uani 1 1 d . . . . .
H21 H 0.572998 0.512812 0.228127 0.060 Uiso 1 1 calc R U . . .
C22 C 0.6109(3) 0.5241(4) 0.3517(2) 0.0423(8) Uani 1 1 d . . . . .
O3 O 0.7384(5) 0.2166(9) 0.4387(7) 0.203(5) Uani 1 1 d . . . . .
O4 O 0.8969(4) 0.1757(7) 0.5565(3) 0.130(2) Uani 1 1 d . . . . .
O6 O 0.8655(5) 0.0985(5) 0.3985(4) 0.140(3) Uani 1 1 d . . . . .
O5 O 0.8758(3) 0.3748(4) 0.4369(2) 0.0751(11) Uani 1 1 d . . . . .
H6 H 0.554(3) 1.028(5) 0.396(3) 0.057(14) Uiso 1 1 d . . . . .
H1 H 0.839(3) 0.563(6) 0.474(3) 0.065(16) Uiso 1 1 d . . . . .
H2 H 0.793(3) 0.908(6) 0.376(3) 0.058(15) Uiso 1 1 d . . . . .
H16 H 0.634(3) 0.446(6) 0.546(3) 0.070(16) Uiso 1 1 d . . . . .

loop_
_atom_site_aniso_label
_atom_site_aniso_U_11
_atom_site_aniso_U_22
_atom_site_aniso_U_33
_atom_site_aniso_U_23
_atom_site_aniso_U_13
_atom_site_aniso_U_12
Re1 0.06950(14) 0.04590(11) 0.05549(12) 0.00446(8) 0.01724(9) -0.00930(9)
Mn1 0.0463(3) 0.0415(3) 0.0318(3) -0.0062(2) 0.0113(2) -0.0017(2)
Cl1 0.1078(12) 0.0646(8) 0.0847(10) -0.0195(7) 0.0624(9) -0.0017(8)
Cl2 0.0486(7) 0.0631(8) 0.1109(12) 0.0139(8) 0.0116(7) -0.0111(6)
O1 0.0452(16) 0.0527(17) 0.0433(15) -0.0133(13) 0.0057(13) 0.0038(13)
O2 0.0603(18) 0.0461(16) 0.0388(14) -0.0096(12) 0.0212(13) -0.0130(14)
N2 0.066(2) 0.046(2) 0.054(2) -0.0150(18) 0.0274(19) -0.0157(19)
N3 0.0476(19) 0.053(2) 0.0293(15) -0.0025(14) 0.0086(14) -0.0028(16)
N1 0.057(2) 0.050(2) 0.062(2) -0.013(2) 0.0163(19) 0.0034(19)
N4 0.070(2) 0.057(2) 0.0328(17) -0.0012(15) 0.0177(17) -0.0006(19)
C3 0.083(4) 0.075(3) 0.044(2) -0.009(2) 0.030(2) -0.027(3)
C4 0.089(4) 0.068(3) 0.029(2) 0.003(2) 0.012(2) -0.017(3)
C5 0.064(3) 0.063(3) 0.0286(18) -0.0012(18) 0.0047(18) -0.003(2)
C6 0.052(2) 0.052(2) 0.038(2) 0.0033(18) 0.0107(18) 0.006(2)
C7 0.051(2) 0.0385(19) 0.0337(17) -0.0009(15) 0.0146(16) -0.0031(17)
C8 0.057(3) 0.046(2) 0.045(2) 0.0037(18) 0.024(2) 0.0036(19)
C9 0.076(3) 0.042(2) 0.048(2) -0.0059(18) 0.038(2) -0.005(2)
C10 0.076(3) 0.059(3) 0.039(2) -0.017(2) 0.024(2) -0.016(2)
C11 0.055(3) 0.061(3) 0.039(2) -0.010(2) 0.0079(19) -0.006(2)
C12 0.048(2) 0.040(2) 0.0307(17) -0.0052(15) 0.0115(16) -0.0053(16)
C2 0.074(4) 0.061(3) 0.096(4) -0.015(3) 0.055(3) -0.011(3)
C1 0.046(3) 0.069(4) 0.099(5) -0.015(3) 0.021(3) -0.001(2)
C13 0.066(3) 0.082(4) 0.063(3) -0.014(3) -0.004(3) 0.020(3)
C14 0.102(5) 0.074(4) 0.044(3) 0.000(3) -0.002(3) 0.020(3)
C15 0.095(4) 0.071(3) 0.033(2) -0.001(2) 0.012(2) -0.002(3)
C16 0.068(3) 0.059(3) 0.043(2) 0.006(2) 0.022(2) -0.004(2)
C17 0.050(2) 0.042(2) 0.043(2) 0.0059(17) 0.0161(18) 0.0020(17)
C18 0.052(3) 0.052(3) 0.061(3) 0.014(2) 0.022(2) 0.002(2)
C19 0.043(2) 0.043(2) 0.075(3) 0.006(2) 0.015(2) 0.0001(18)
C20 0.051(2) 0.052(3) 0.052(2) -0.007(2) 0.007(2) -0.002(2)
C21 0.061(3) 0.049(2) 0.041(2) -0.0057(18) 0.019(2) -0.004(2)
C22 0.051(2) 0.0342(18) 0.042(2) -0.0042(15) 0.0180(17) -0.0006(16)
O3 0.101(5) 0.201(8) 0.312(12) 0.154(8) 0.080(6) 0.024(5)
O4 0.170(6) 0.140(5) 0.057(3) 0.022(3) 0.013(3) -0.055(4)
O6 0.265(8) 0.057(3) 0.125(4) -0.027(3) 0.102(5) -0.031(4)
O5 0.113(3) 0.0442(18) 0.076(2) -0.0025(17) 0.043(2) -0.013(2)

loop_
_atom_type_symbol
_atom_type_description
_atom_type_scat_dispersion_real
_atom_type_scat_dispersion_imag
_atom_type_scat_source
C C 0.0033 0.0016 'International Tables Vol C Tables 4.2.6.8 and 6.1.1.4'
H H 0.0000 0.0000 'International Tables Vol C Tables 4.2.6.8 and 6.1.1.4'
N N 0.0061 0.0033 'International Tables Vol C Tables 4.2.6.8 and 6.1.1.4'
O O 0.0106 0.0060 'International Tables Vol C Tables 4.2.6.8 and 6.1.1.4'
Cl Cl 0.1484 0.1585 'International Tables Vol C Tables 4.2.6.8 and 6.1.1.4'
Mn Mn 0.3368 0.7283 'International Tables Vol C Tables 4.2.6.8 and 6.1.1.4'
Re Re -1.0185 7.2310 'International Tables Vol C Tables 4.2.6.8 and 6.1.1.4'

loop_
_geom_angle_atom_site_label_1
_geom_angle_atom_site_label_2
_geom_angle_atom_site_label_3
_geom_angle
_geom_angle_site_symmetry_1
_geom_angle_site_symmetry_3
_geom_angle_publ_flag
O3 Re1 O4 111.5(4) . . ?
O3 Re1 O6 107.9(5) . . ?
O4 Re1 O6 108.1(4) . . ?
O3 Re1 O5 110.8(3) . . ?
O4 Re1 O5 110.6(2) . . ?
O6 Re1 O5 107.8(2) . . ?
O1 Mn1 O2 179.00(14) . . ?
O1 Mn1 N3 87.28(13) . . ?
O2 Mn1 N3 92.10(14) . . ?
O1 Mn1 N4 92.30(15) . . ?
O2 Mn1 N4 87.20(14) . . ?
N3 Mn1 N4 111.76(15) . . ?
O1 Mn1 N1 85.19(14) . . ?
O2 Mn1 N1 95.61(15) . . ?
N3 Mn1 N1 163.11(17) . . ?
N4 Mn1 N1 83.66(17) . . ?
O1 Mn1 N2 95.34(15) . . ?
O2 Mn1 N2 85.39(14) . . ?
N3 Mn1 N2 85.00(15) . . ?
N4 Mn1 N2 161.92(17) . . ?
N1 Mn1 N2 80.68(17) . . ?
C12 O1 Mn1 128.1(3) . . ?
C22 O2 Mn1 127.9(2) . . ?
C3 N2 C2 112.6(4) . . ?
C3 N2 Mn1 116.9(3) . . ?
C2 N2 Mn1 106.0(3) . . ?
C3 N2 H2 108(4) . . ?
C2 N2 H2 110(4) . . ?
Mn1 N2 H2 103(4) . . ?
C6 N3 C5 117.2(4) . . ?
C6 N3 Mn1 123.9(3) . . ?
C5 N3 Mn1 118.1(3) . . ?
C13 N1 C1 111.6(5) . . ?
C13 N1 Mn1 117.8(3) . . ?
C1 N1 Mn1 107.3(3) . . ?
C13 N1 H1 106(3) . . ?
C1 N1 H1 114(3) . . ?
Mn1 N1 H1 100(3) . . ?
C16 N4 C15 117.2(4) . . ?
C16 N4 Mn1 124.0(3) . . ?
C15 N4 Mn1 117.9(3) . . ?
N2 C3 C4 113.3(4) . . ?
N2 C3 H3A 108.9 . . ?
C4 C3 H3A 108.9 . . ?
N2 C3 H3B 108.9 . . ?
C4 C3 H3B 108.9 . . ?
H3A C3 H3B 107.7 . . ?
C3 C4 C5 115.7(4) . . ?
C3 C4 H4A 108.4 . . ?
C5 C4 H4A 108.4 . . ?
C3 C4 H4B 108.4 . . ?
C5 C4 H4B 108.4 . . ?
H4A C4 H4B 107.4 . . ?
N3 C5 C4 109.9(4) . . ?
N3 C5 H5A 109.7 . . ?
C4 C5 H5A 109.7 . . ?
N3 C5 H5B 109.7 . . ?
C4 C5 H5B 109.7 . . ?
H5A C5 H5B 108.2 . . ?
N3 C6 C7 125.2(4) . . ?
N3 C6 H6 118(3) . . ?
C7 C6 H6 117(3) . . ?
C8 C7 C12 120.0(4) . . ?
C8 C7 C6 118.4(4) . . ?
C12 C7 C6 121.1(4) . . ?
C9 C8 C7 120.0(4) . . ?
C9 C8 H8 120.0 . . ?
C7 C8 H8 120.0 . . ?
C8 C9 C10 121.2(4) . . ?
C8 C9 Cl1 119.5(4) . . ?
C10 C9 Cl1 119.3(3) . . ?
C11 C10 C9 119.9(4) . . ?
C11 C10 H10 120.1 . . ?
C9 C10 H10 120.1 . . ?
C10 C11 C12 121.5(4) . . ?
C10 C11 H11 119.3 . . ?
C12 C11 H11 119.3 . . ?
O1 C12 C11 119.0(4) . . ?
O1 C12 C7 123.4(3) . . ?
C11 C12 C7 117.5(4) . . ?
N2 C2 C1 109.5(4) . . ?
N2 C2 H2A 109.8 . . ?
C1 C2 H2A 109.8 . . ?
N2 C2 H2B 109.8 . . ?
C1 C2 H2B 109.8 . . ?
H2A C2 H2B 108.2 . . ?
N1 C1 C2 109.1(4) . . ?
N1 C1 H1A 109.9 . . ?
C2 C1 H1A 109.9 . . ?
N1 C1 H1B 109.9 . . ?
C2 C1 H1B 109.9 . . ?
H1A C1 H1B 108.3 . . ?
N1 C13 C14 113.0(5) . . ?
N1 C13 H13A 109.0 . . ?
C14 C13 H13A 109.0 . . ?
N1 C13 H13B 109.0 . . ?
C14 C13 H13B 109.0 . . ?
H13A C13 H13B 107.8 . . ?
C15 C14 C13 115.9(5) . . ?
C15 C14 H14A 108.3 . . ?
C13 C14 H14A 108.3 . . ?
C15 C14 H14B 108.3 . . ?
C13 C14 H14B 108.3 . . ?
H14A C14 H14B 107.4 . . ?
N4 C15 C14 110.6(4) . . ?
N4 C15 H15A 109.5 . . ?
C14 C15 H15A 109.5 . . ?
N4 C15 H15B 109.5 . . ?
C14 C15 H15B 109.5 . . ?
H15A C15 H15B 108.1 . . ?
N4 C16 C17 125.3(4) . . ?
N4 C16 H16 118(3) . . ?
C17 C16 H16 116(3) . . ?
C18 C17 C22 119.2(4) . . ?
C18 C17 C16 118.6(4) . . ?
C22 C17 C16 121.7(4) . . ?
C19 C18 C17 121.0(4) . . ?
C19 C18 H18 119.5 . . ?
C17 C18 H18 119.5 . . ?
C18 C19 C20 120.4(4) . . ?
C18 C19 Cl2 119.2(4) . . ?
C20 C19 Cl2 120.3(4) . . ?
C21 C20 C19 119.8(4) . . ?
C21 C20 H20 120.1 . . ?
C19 C20 H20 120.1 . . ?
C20 C21 C22 121.3(4) . . ?
C20 C21 H21 119.3 . . ?
C22 C21 H21 119.3 . . ?
O2 C22 C21 118.9(4) . . ?
O2 C22 C17 122.9(4) . . ?
C21 C22 C17 118.1(4) . . ?

loop_
_geom_bond_atom_site_label_1
_geom_bond_atom_site_label_2
_geom_bond_distance
_geom_bond_site_symmetry_2
_geom_bond_publ_flag
Re1 O3 1.643(7) . ?
Re1 O4 1.668(5) . ?
Re1 O6 1.704(5) . ?
Re1 O5 1.713(4) . ?
Mn1 O1 1.866(3) . ?
Mn1 O2 1.876(3) . ?
Mn1 N3 2.092(4) . ?
Mn1 N4 2.115(4) . ?
Mn1 N1 2.190(4) . ?
Mn1 N2 2.199(4) . ?
Cl1 C9 1.756(4) . ?
Cl2 C19 1.752(5) . ?
O1 C12 1.318(5) . ?
O2 C22 1.326(5) . ?
N2 C3 1.473(6) . ?
N2 C2 1.479(7) . ?
N2 H2 0.82(5) . ?
N3 C6 1.274(6) . ?
N3 C5 1.481(5) . ?
N1 C13 1.472(7) . ?
N1 C1 1.474(8) . ?
N1 H1 0.89(6) . ?
N4 C16 1.263(6) . ?
N4 C15 1.481(6) . ?
C3 C4 1.502(8) . ?
C3 H3A 0.9700 . ?
C3 H3B 0.9700 . ?
C4 C5 1.513(7) . ?
C4 H4A 0.9700 . ?
C4 H4B 0.9700 . ?
C5 H5A 0.9700 . ?
C5 H5B 0.9700 . ?
C6 C7 1.446(6) . ?
C6 H6 0.91(5) . ?
C7 C8 1.404(6) . ?
C7 C12 1.406(6) . ?
C8 C9 1.358(6) . ?
C8 H8 0.9300 . ?
C9 C10 1.372(7) . ?
C10 C11 1.368(7) . ?
C10 H10 0.9300 . ?
C11 C12 1.403(5) . ?
C11 H11 0.9300 . ?
C2 C1 1.501(9) . ?
C2 H2A 0.9700 . ?
C2 H2B 0.9700 . ?
C1 H1A 0.9700 . ?
C1 H1B 0.9700 . ?
C13 C14 1.505(9) . ?
C13 H13A 0.9700 . ?
C13 H13B 0.9700 . ?
C14 C15 1.506(8) . ?
C14 H14A 0.9700 . ?
C14 H14B 0.9700 . ?
C15 H15A 0.9700 . ?
C15 H15B 0.9700 . ?
C16 C17 1.451(6) . ?
C16 H16 1.03(5) . ?
C17 C18 1.395(6) . ?
C17 C22 1.411(6) . ?
C18 C19 1.357(7) . ?
C18 H18 0.9300 . ?
C19 C20 1.388(7) . ?
C20 C21 1.363(6) . ?
C20 H20 0.9300 . ?
C21 C22 1.404(6) . ?
C21 H21 0.9300 . ?

loop_
_geom_torsion_atom_site_label_1
_geom_torsion_atom_site_label_2
_geom_torsion_atom_site_label_3
_geom_torsion_atom_site_label_4
_geom_torsion
_geom_torsion_site_symmetry_1
_geom_torsion_site_symmetry_2
_geom_torsion_site_symmetry_3
_geom_torsion_site_symmetry_4
_geom_torsion_publ_flag
N3 Mn1 O1 C12 35.9(3) . . . . ?
N4 Mn1 O1 C12 -75.8(4) . . . . ?
N1 Mn1 O1 C12 -159.2(4) . . . . ?
N2 Mn1 O1 C12 120.6(4) . . . . ?
N3 Mn1 O2 C22 -75.6(4) . . . . ?
N4 Mn1 O2 C22 36.1(4) . . . . ?
N1 Mn1 O2 C22 119.4(4) . . . . ?
N2 Mn1 O2 C22 -160.4(4) . . . . ?
C2 N2 C3 C4 -177.9(4) . . . . ?
Mn1 N2 C3 C4 59.0(5) . . . . ?
N2 C3 C4 C5 -65.6(6) . . . . ?
C6 N3 C5 C4 102.1(5) . . . . ?
Mn1 N3 C5 C4 -67.9(5) . . . . ?
C3 C4 C5 N3 68.1(5) . . . . ?
C5 N3 C6 C7 -167.4(4) . . . . ?
Mn1 N3 C6 C7 1.9(7) . . . . ?
N3 C6 C7 C8 -171.3(4) . . . . ?
N3 C6 C7 C12 17.4(7) . . . . ?
C12 C7 C8 C9 0.0(6) . . . . ?
C6 C7 C8 C9 -171.4(4) . . . . ?
C7 C8 C9 C10 -0.5(7) . . . . ?
C7 C8 C9 Cl1 177.4(3) . . . . ?
C8 C9 C10 C11 0.2(7) . . . . ?
Cl1 C9 C10 C11 -177.7(4) . . . . ?
C9 C10 C11 C12 0.7(7) . . . . ?
Mn1 O1 C12 C11 154.2(3) . . . . ?
Mn1 O1 C12 C7 -28.7(6) . . . . ?
C10 C11 C12 O1 176.1(4) . . . . ?
C10 C11 C12 C7 -1.1(7) . . . . ?
C8 C7 C12 O1 -176.3(4) . . . . ?
C6 C7 C12 O1 -5.2(6) . . . . ?
C8 C7 C12 C11 0.8(6) . . . . ?
C6 C7 C12 C11 172.0(4) . . . . ?
C3 N2 C2 C1 -173.4(4) . . . . ?
Mn1 N2 C2 C1 -44.4(5) . . . . ?
C13 N1 C1 C2 -172.5(4) . . . . ?
Mn1 N1 C1 C2 -42.0(5) . . . . ?
N2 C2 C1 N1 60.0(6) . . . . ?
C1 N1 C13 C14 -174.8(5) . . . . ?
Mn1 N1 C13 C14 60.4(6) . . . . ?
N1 C13 C14 C15 -63.9(6) . . . . ?
C16 N4 C15 C14 101.9(6) . . . . ?
Mn1 N4 C15 C14 -67.9(5) . . . . ?
C13 C14 C15 N4 66.4(6) . . . . ?
C15 N4 C16 C17 -168.8(5) . . . . ?
Mn1 N4 C16 C17 0.3(7) . . . . ?
N4 C16 C17 C18 -170.4(5) . . . . ?
N4 C16 C17 C22 17.1(8) . . . . ?
C22 C17 C18 C19 0.1(7) . . . . ?
C16 C17 C18 C19 -172.7(5) . . . . ?
C17 C18 C19 C20 -1.9(7) . . . . ?
C17 C18 C19 Cl2 176.0(4) . . . . ?
C18 C19 C20 C21 1.3(7) . . . . ?
Cl2 C19 C20 C21 -176.6(4) . . . . ?
C19 C20 C21 C22 1.3(7) . . . . ?
Mn1 O2 C22 C21 151.5(3) . . . . ?
Mn1 O2 C22 C17 -30.8(6) . . . . ?
C20 C21 C22 O2 174.8(4) . . . . ?
C20 C21 C22 C17 -3.0(7) . . . . ?
C18 C17 C22 O2 -175.4(4) . . . . ?
C16 C17 C22 O2 -2.8(7) . . . . ?
C18 C17 C22 C21 2.3(6) . . . . ?
C16 C17 C22 C21 174.9(4) . . . . ?
